data_5910298
loop_
_publ_author_name
'Wyckoff, R. W. G.'

_publ_section_title
;
Page 22 from the Structure of Crystals, vol. 4 by Wyckoff R W G. 
published by Interscience Publishers, Inc. in 1951 
;
_journal_name_full 'The Structure of Crystals'
_journal_page_first 22
_journal_page_last 22
_journal_volume 4
_journal_year 1951
_chemical_formula_structural Ca12Be17O29
_chemical_formula_sum 'Be17 Ca12 O29'
_space_group_IT_number 216
_symmetry_cell_setting cubic
_symmetry_Int_Tables_number 216
_symmetry_space_group_name_Hall 'F -4 2 3'
_symmetry_space_group_name_H-M 'F -4 3 m'
_audit_creation_date 2006-24-10
_audit_creation_method
;
Page 22 from the Structure of Crystals, vol. 4 by Wyckoff R W G. 
published by Interscience Publishers, Inc. in 1951 
;
_audit_update_record 'created by Girish Upreti, Portland State University'
_cell_angle_alpha 90
_cell_angle_beta 90
_cell_angle_gamma 90
_cell_length_a 14.023
_cell_length_b 14.023
_cell_length_c 14.023
_cell_volume 2757.546
_cod_original_formula_sum Ca12Be17O29
_cod_database_code 5910298

loop_
_symmetry_equiv_pos_as_xyz
x,y,z
-x,z,-y
-x,-z,y
-z,-y,x
z,-y,-x
y,-x,-z
-y,x,-z
z,x,y
y,z,x
-y,-z,x
z,-x,-y
-y,z,-x
-z,-x,y
-z,x,-y
y,-z,-x
x,-y,-z
-x,y,-z
-x,-y,z
-y,-x,z
y,x,z
-z,y,-x
z,y,x
x,-z,-y
x,z,y
x,y+1/2,z+1/2
-x,z+1/2,-y+1/2
-x,-z+1/2,y+1/2
-z,-y+1/2,x+1/2
z,-y+1/2,-x+1/2
y,-x+1/2,-z+1/2
-y,x+1/2,-z+1/2
z,x+1/2,y+1/2
y,z+1/2,x+1/2
-y,-z+1/2,x+1/2
z,-x+1/2,-y+1/2
-y,z+1/2,-x+1/2
-z,-x+1/2,y+1/2
-z,x+1/2,-y+1/2
y,-z+1/2,-x+1/2
x,-y+1/2,-z+1/2
-x,y+1/2,-z+1/2
-x,-y+1/2,z+1/2
-y,-x+1/2,z+1/2
y,x+1/2,z+1/2
-z,y+1/2,-x+1/2
z,y+1/2,x+1/2
x,-z+1/2,-y+1/2
x,z+1/2,y+1/2
x+1/2,y,z+1/2
-x+1/2,z,-y+1/2
-x+1/2,-z,y+1/2
-z+1/2,-y,x+1/2
z+1/2,-y,-x+1/2
y+1/2,-x,-z+1/2
-y+1/2,x,-z+1/2
z+1/2,x,y+1/2
y+1/2,z,x+1/2
-y+1/2,-z,x+1/2
z+1/2,-x,-y+1/2
-y+1/2,z,-x+1/2
-z+1/2,-x,y+1/2
-z+1/2,x,-y+1/2
y+1/2,-z,-x+1/2
x+1/2,-y,-z+1/2
-x+1/2,y,-z+1/2
-x+1/2,-y,z+1/2
-y+1/2,-x,z+1/2
y+1/2,x,z+1/2
-z+1/2,y,-x+1/2
z+1/2,y,x+1/2
x+1/2,-z,-y+1/2
x+1/2,z,y+1/2
x+1/2,y+1/2,z
-x+1/2,z+1/2,-y
-x+1/2,-z+1/2,y
-z+1/2,-y+1/2,x
z+1/2,-y+1/2,-x
y+1/2,-x+1/2,-z
-y+1/2,x+1/2,-z
z+1/2,x+1/2,y
y+1/2,z+1/2,x
-y+1/2,-z+1/2,x
z+1/2,-x+1/2,-y
-y+1/2,z+1/2,-x
-z+1/2,-x+1/2,y
-z+1/2,x+1/2,-y
y+1/2,-z+1/2,-x
x+1/2,-y+1/2,-z
-x+1/2,y+1/2,-z
-x+1/2,-y+1/2,z
-y+1/2,-x+1/2,z
y+1/2,x+1/2,z
-z+1/2,y+1/2,-x
z+1/2,y+1/2,x
x+1/2,-z+1/2,-y
x+1/2,z+1/2,y

loop_
_atom_site_fract_x
_atom_site_fract_y
_atom_site_fract_z
_atom_site_label
0.50000 0.50000 0.50000 Be1
0.25000 0.25000 0.25000 O1
0.63620 0.63620 0.63620 Be2
0.63620 -0.63620 -0.63620 Be3
-0.63620 0.63620 -0.63620 Be4
-0.63620 -0.63620 0.63620 Be5
0.32610 0.32610 0.32610 Be6
0.32610 -0.32610 -0.32610 Be7
-0.32610 0.32610 -0.32610 Be8
-0.32610 -0.32610 0.32610 Be9
0.16320 0.16320 0.16320 Be10
0.16320 -0.16320 -0.16320 Be11
-0.16320 0.16320 -0.16320 Be12
-0.16320 -0.16320 0.16320 Be13
0.84350 0.84350 0.84350 Be14
0.84350 -0.84350 -0.84350 Be15
-0.84350 0.84350 -0.84350 Be16
-0.84350 -0.84350 0.84350 Be17
0.56860 0.56860 0.56860 O2
0.56860 -0.56860 -0.56860 O3
-0.56860 0.56860 -0.56860 O4
-0.56860 -0.56860 0.56860 O5
-0.00400 0.25000 0.25000 Ca1
0.00400 0.25000 0.25000 Ca2
0.29320 0.00000 0.00000 Ca3
-0.29320 0.00000 0.00000 Ca4
0.11210 0.11210 0.24750 O6
0.11210 -0.11210 -0.24750 O7
-0.11210 0.11210 -0.24750 O8
-0.11210 -0.11210 0.24750 O9
0.88570 0.88570 0.74820 O10
0.88570 -0.88570 -0.74820 O11
-0.88570 0.88570 -0.74820 O12
